data_4131811
loop_
_publ_author_name
'Jin, Mingoo'
'Chung, Tim S.'
'Seki, Tomohiro'
'Ito, Hajime'
'Garcia-Garibay, Miguel A'

_publ_section_title
;
 Phosphorescence Control Mediated by Molecular Rotation and Aurophilic
 Interactions in Amphidynamic Crystals of
 1,4-Bis[tri-(p-fluorophenyl)phosphane-gold(I)-ethynyl]benzene.
;
_journal_issue 49
_journal_name_full 'Journal of the American Chemical Society'
_journal_page_first 18115
_journal_page_last 18121
_journal_paper_doi 10.1021/jacs.7b11316
_journal_volume 139
_journal_year 2017
_chemical_formula_moiety 'C46 H28 Au2 F6 P2'
_chemical_formula_sum 'C46 H28 Au2 F6 P2'
_chemical_formula_weight 1150.60
_space_group_crystal_system triclinic
_space_group_IT_number 2
_space_group_name_Hall '-P 1'
_space_group_name_H-M_alt 'P -1'
_atom_sites_solution_hydrogens geom
_atom_sites_solution_primary direct
_atom_sites_solution_secondary difmap
_cell_angle_alpha 68.990(3)
_cell_angle_beta 67.695(4)
_cell_angle_gamma 65.533(4)
_cell_formula_units_Z 2
_cell_length_a 11.9603(16)
_cell_length_b 14.179(2)
_cell_length_c 14.2356(19)
_cell_measurement_reflns_used 9079
_cell_measurement_temperature 213
_cell_measurement_theta_max 27.58
_cell_measurement_theta_min 3.14
_cell_volume 1974.0(5)
_computing_cell_refinement 'RAPID AUTO'
_computing_data_collection 'RAPID AUTO (Rigaku, ????)'
_computing_data_reduction 'RAPID AUTO'
_computing_molecular_graphics 'CrystalStructure 4.1'
_computing_publication_material 'CrystalStructure 4.1 (Rigaku, 2014)'
_computing_structure_refinement 'SHELXL2013 (Sheldrick, 2008)'
_computing_structure_solution 'Superflip (Palatinus, et al., 2007)'
_diffrn_ambient_temperature 213
_diffrn_detector_area_resol_mean 10.000
_diffrn_measured_fraction_theta_full 0.996
_diffrn_measured_fraction_theta_max 0.991
_diffrn_measurement_device_type 'Rigaku R-AXIS RAPID'
_diffrn_measurement_method \w
_diffrn_radiation_type 'Mo K\a'
_diffrn_radiation_wavelength 0.71075
_diffrn_reflns_av_R_equivalents 0.0965
_diffrn_reflns_Laue_measured_fraction_full 0.996
_diffrn_reflns_Laue_measured_fraction_max 0.991
_diffrn_reflns_limit_h_max 15
_diffrn_reflns_limit_h_min -15
_diffrn_reflns_limit_k_max 18
_diffrn_reflns_limit_k_min -18
_diffrn_reflns_limit_l_max 18
_diffrn_reflns_limit_l_min -18
_diffrn_reflns_number 19475
_diffrn_reflns_point_group_measured_fraction_full 0.996
_diffrn_reflns_point_group_measured_fraction_max 0.991
_diffrn_reflns_theta_full 25.242
_diffrn_reflns_theta_max 27.482
_diffrn_reflns_theta_min 3.138
_diffrn_standards_number 0
_exptl_absorpt_coefficient_mu 7.592
_exptl_absorpt_correction_T_max 0.601
_exptl_absorpt_correction_T_min 0.240
_exptl_absorpt_correction_type multi-scan
_exptl_absorpt_process_details 'ABSCOR (Rigaku, 1995)'
_exptl_crystal_colour colorless
_exptl_crystal_density_diffrn 1.936
_exptl_crystal_density_method 'not measured'
_exptl_crystal_description block
_exptl_crystal_F_000 1092.00
_exptl_crystal_size_max 0.188
_exptl_crystal_size_mid 0.143
_exptl_crystal_size_min 0.067
_refine_diff_density_max 2.15
_refine_diff_density_min -4.36
_refine_ls_extinction_method none
_refine_ls_goodness_of_fit_ref 1.086
_refine_ls_hydrogen_treatment constr
_refine_ls_number_parameters 403
_refine_ls_number_reflns 8982
_refine_ls_number_restraints 406
_refine_ls_R_factor_all 0.2108
_refine_ls_R_factor_gt 0.1027
_refine_ls_shift/su_max 0.000
_refine_ls_structure_factor_coef Fsqd
_refine_ls_weighting_details 'w = 1/[\s^2^(Fo^2^)+(0.2000P)^2^] where P=(Fo^2^+2Fc^2^)/3'
_refine_ls_weighting_scheme calc
_refine_ls_wR_factor_gt 0.2865
_refine_ls_wR_factor_ref 0.3774
_reflns_number_gt 3901
_reflns_number_total 8982
_reflns_threshold_expression F^2^>2.0\s(F^2^)
_cod_data_source_file ja7b11316_si_002.cif
_cod_data_source_block 1-213K
_cod_database_code 4131811

loop_
_space_group_symop_id
_space_group_symop_operation_xyz
1 +X,+Y,+Z
2 -X,-Y,-Z

loop_
_atom_site_label
_atom_site_type_symbol
_atom_site_fract_x
_atom_site_fract_y
_atom_site_fract_z
_atom_site_U_iso_or_equiv
_atom_site_adp_type
_atom_site_occupancy
_atom_site_site_symmetry_order
_atom_site_calc_flag
_atom_site_refinement_flags_posn
_atom_site_refinement_flags_adp
Au1 Au 0.48858(9) 0.81722(7) 0.64079(7) 0.0670(4) Uani 1 1 d . .
Au2 Au 0.48465(10) 0.65854(7) 0.85517(7) 0.0676(4) Uani 1 1 d . .
P3 P 0.3023(6) 0.9547(5) 0.6737(4) 0.0579(14) Uani 1 1 d . .
P4 P 0.4323(7) 0.5337(5) 0.8299(5) 0.0634(15) Uani 1 1 d . .
F41 F 0.122(2) 1.1017(16) 0.2952(14) 0.118(4) Uani 1 1 d . U
F42 F -0.0812(18) 0.8158(17) 1.0491(12) 0.112(4) Uani 1 1 d . U
F43 F 0.3587(19) 1.3370(14) 0.6989(13) 0.103(3) Uani 1 1 d . U
F44 F 0.0433(18) 0.3859(15) 1.1866(12) 0.110(4) Uani 1 1 d . U
F45 F 0.8846(18) 0.1608(13) 0.7351(13) 0.103(4) Uani 1 1 d . U
F46 F 0.2110(19) 0.7066(15) 0.4731(12) 0.110(4) Uani 1 1 d . U
C5 C 0.2433(7) 1.0009(5) 0.5592(4) 0.105(4) Uani 1 1 d G U
C6 C 0.2130(9) 1.1078(5) 0.5060(5) 0.108(3) Uani 1 1 d G U
H6 H 0.2204 1.1578 0.5303 0.130 Uiso 1 1 calc R U
C7 C 0.1716(10) 1.1406(5) 0.4169(6) 0.111(3) Uani 1 1 d G U
H7 H 0.1511 1.2129 0.3810 0.133 Uiso 1 1 calc R U
C8 C 0.1606(10) 1.0666(6) 0.3810(6) 0.111(3) Uani 1 1 d G U
C9 C 0.1909(9) 0.9597(6) 0.4342(5) 0.108(3) Uani 1 1 d G U
H9 H 0.1834 0.9096 0.4099 0.130 Uiso 1 1 calc R U
C10 C 0.2323(8) 0.9268(5) 0.5233(4) 0.105(4) Uani 1 1 d G U
H10 H 0.2528 0.8545 0.5592 0.127 Uiso 1 1 calc R U
C11 C 0.1791(6) 0.9190(4) 0.7875(4) 0.096(4) Uani 1 1 d G U
C12 C 0.0648(6) 0.9241(5) 0.7787(5) 0.097(3) Uani 1 1 d G U
H12 H 0.0485 0.9499 0.7129 0.117 Uiso 1 1 calc R U
C13 C -0.0254(6) 0.8912(6) 0.8672(6) 0.101(3) Uani 1 1 d G U
H13 H -0.1027 0.8947 0.8612 0.121 Uiso 1 1 calc R U
C14 C -0.0013(7) 0.8532(6) 0.9645(5) 0.103(3) Uani 1 1 d G U
C15 C 0.1131(8) 0.8480(5) 0.9733(4) 0.102(3) Uani 1 1 d G U
H15 H 0.1294 0.8223 1.0391 0.122 Uiso 1 1 calc R U
C16 C 0.2033(7) 0.8809(5) 0.8848(4) 0.098(3) Uani 1 1 d G U
H16 H 0.2806 0.8774 0.8908 0.117 Uiso 1 1 calc R U
C17 C 0.3204(8) 1.0660(5) 0.6892(6) 0.089(3) Uani 1 1 d G U
C18 C 0.2149(9) 1.1482(5) 0.7250(6) 0.092(3) Uani 1 1 d G U
H18 H 0.1326 1.1430 0.7466 0.110 Uiso 1 1 calc R U
C19 C 0.2311(11) 1.2383(5) 0.7288(7) 0.093(3) Uani 1 1 d G U
H19 H 0.1598 1.2939 0.7530 0.111 Uiso 1 1 calc R U
C20 C 0.3528(11) 1.2460(6) 0.6969(8) 0.093(3) Uani 1 1 d G U
C21 C 0.4584(10) 1.1637(6) 0.6611(8) 0.091(3) Uani 1 1 d G U
H21 H 0.5407 1.1689 0.6395 0.109 Uiso 1 1 calc R U
C22 C 0.4422(9) 1.0737(6) 0.6573(6) 0.089(3) Uani 1 1 d G U
H22 H 0.5135 1.0180 0.6331 0.107 Uiso 1 1 calc R U
C23 C 0.5702(7) 0.4157(5) 0.8033(6) 0.086(3) Uani 1 1 d G U
C24 C 0.6875(7) 0.4314(5) 0.7474(6) 0.088(3) Uani 1 1 d G U
H24 H 0.6935 0.5005 0.7243 0.105 Uiso 1 1 calc R U
C25 C 0.7958(7) 0.3448(6) 0.7256(8) 0.092(3) Uani 1 1 d G U
H25 H 0.8750 0.3553 0.6878 0.110 Uiso 1 1 calc R U
C26 C 0.7868(9) 0.2426(6) 0.7597(8) 0.093(3) Uani 1 1 d G U
C27 C 0.6696(9) 0.2269(5) 0.8156(8) 0.092(3) Uani 1 1 d G U
H27 H 0.6636 0.1578 0.8387 0.110 Uiso 1 1 calc R U
C28 C 0.5613(8) 0.3135(5) 0.8374(6) 0.089(4) Uani 1 1 d G U
H28 H 0.4820 0.3030 0.8752 0.106 Uiso 1 1 calc R U
C29 C 0.3105(7) 0.4909(5) 0.9372(5) 0.086(3) Uani 1 1 d G U
C30 C 0.2484(8) 0.4323(5) 0.9275(6) 0.087(3) Uani 1 1 d G U
H30 H 0.2693 0.4155 0.8635 0.104 Uiso 1 1 calc R U
C31 C 0.1553(9) 0.3987(6) 1.0124(6) 0.092(3) Uani 1 1 d G U
H31 H 0.1133 0.3591 1.0058 0.111 Uiso 1 1 calc R U
C32 C 0.1244(9) 0.4236(6) 1.1070(6) 0.095(3) Uani 1 1 d G U
C33 C 0.1865(9) 0.4822(6) 1.1168(5) 0.093(3) Uani 1 1 d G U
H33 H 0.1656 0.4990 1.1808 0.112 Uiso 1 1 calc R U
C34 C 0.2796(8) 0.5158(5) 1.0319(4) 0.088(3) Uani 1 1 d G U
H34 H 0.3216 0.5554 1.0385 0.105 Uiso 1 1 calc R U
C35 C 0.3679(6) 0.5831(4) 0.7192(4) 0.095(4) Uani 1 1 d G U
C36 C 0.2366(6) 0.6323(5) 0.7377(5) 0.098(4) Uani 1 1 d G U
H36 H 0.1855 0.6373 0.8059 0.117 Uiso 1 1 calc R U
C37 C 0.1810(7) 0.6741(5) 0.6555(6) 0.099(4) Uani 1 1 d G U
H37 H 0.0922 0.7073 0.6681 0.119 Uiso 1 1 calc R U
C38 C 0.2566(8) 0.6666(6) 0.5547(5) 0.099(4) Uani 1 1 d G U
C39 C 0.3879(8) 0.6175(5) 0.5362(5) 0.098(4) Uani 1 1 d G U
H39 H 0.4390 0.6124 0.4680 0.118 Uiso 1 1 calc R U
C40 C 0.4436(7) 0.5757(5) 0.6184(5) 0.096(4) Uani 1 1 d G U
H40 H 0.5323 0.5424 0.6058 0.116 Uiso 1 1 calc R U
C47 C 0.510(3) 0.770(2) 0.891(2) 0.078(3) Uani 1 1 d . U
C48 C 0.518(3) 0.843(2) 0.914(2) 0.078(3) Uani 1 1 d . U
C49 C 0.505(3) 0.922(2) 0.956(2) 0.077(3) Uani 1 1 d . U
C50 C 0.409(3) 1.016(2) 0.9543(19) 0.077(4) Uani 1 1 d . U
H50 H 0.3449 1.0293 0.9245 0.093 Uiso 1 1 calc R U
C51 C 0.596(3) 0.908(2) 1.0070(19) 0.077(3) Uani 1 1 d . U
H51 H 0.6631 0.8432 1.0130 0.092 Uiso 1 1 calc R U
C52 C 0.977(3) 0.556(2) 0.570(2) 0.081(4) Uani 1 1 d . U
H52 H 0.9613 0.5943 0.6178 0.098 Uiso 1 1 calc R U
C53 C 0.878(3) 0.571(2) 0.533(2) 0.082(4) Uani 1 1 d . U
C54 C 0.899(3) 0.516(2) 0.461(2) 0.082(4) Uani 1 1 d . U
H54 H 0.8336 0.5264 0.4336 0.098 Uiso 1 1 calc R U
C55 C 0.762(3) 0.642(2) 0.563(2) 0.084(4) Uani 1 1 d . U
C56 C 0.661(3) 0.704(2) 0.589(2) 0.086(5) Uani 1 1 d . U

loop_
_atom_site_aniso_label
_atom_site_aniso_U_11
_atom_site_aniso_U_22
_atom_site_aniso_U_33
_atom_site_aniso_U_23
_atom_site_aniso_U_13
_atom_site_aniso_U_12
Au1 0.0496(6) 0.0601(6) 0.0773(7) -0.0249(4) -0.0108(4) -0.0035(4)
Au2 0.0798(8) 0.0609(6) 0.0775(6) -0.0287(4) -0.0270(5) -0.0218(5)
P3 0.043(3) 0.051(3) 0.068(3) -0.021(2) -0.012(3) -0.001(3)
P4 0.066(4) 0.071(4) 0.071(4) -0.032(3) -0.013(3) -0.032(3)
F41 0.135(10) 0.122(8) 0.113(7) -0.008(6) -0.069(6) -0.041(7)
F42 0.087(7) 0.162(10) 0.086(6) -0.023(7) -0.001(5) -0.066(7)
F43 0.108(8) 0.094(6) 0.124(8) -0.052(6) -0.020(7) -0.036(5)
F44 0.092(8) 0.123(9) 0.092(6) -0.021(6) 0.001(6) -0.042(6)
F45 0.089(7) 0.079(6) 0.128(9) -0.039(7) -0.025(7) -0.007(5)
F46 0.113(8) 0.127(10) 0.089(5) -0.026(7) -0.047(5) -0.021(8)
C5 0.124(9) 0.108(7) 0.108(6) -0.009(5) -0.060(5) -0.048(6)
C6 0.125(9) 0.108(7) 0.111(6) -0.008(5) -0.059(5) -0.047(6)
C7 0.127(9) 0.110(7) 0.111(6) -0.006(5) -0.060(5) -0.045(6)
C8 0.127(8) 0.115(7) 0.110(6) -0.007(5) -0.063(5) -0.044(6)
C9 0.125(9) 0.113(7) 0.109(6) -0.010(5) -0.064(5) -0.046(6)
C10 0.125(9) 0.109(7) 0.107(6) -0.009(5) -0.062(5) -0.047(6)
C11 0.083(6) 0.144(9) 0.080(5) -0.034(6) -0.005(5) -0.064(6)
C12 0.082(6) 0.146(9) 0.081(5) -0.032(6) -0.005(5) -0.065(6)
C13 0.083(6) 0.149(9) 0.083(5) -0.031(6) -0.003(5) -0.064(6)
C14 0.085(6) 0.150(9) 0.082(5) -0.029(6) -0.002(4) -0.064(6)
C15 0.086(6) 0.148(9) 0.081(5) -0.030(6) -0.004(5) -0.062(6)
C16 0.085(6) 0.145(9) 0.080(6) -0.033(6) -0.006(5) -0.063(6)
C17 0.095(7) 0.093(6) 0.103(7) -0.047(5) -0.029(6) -0.030(5)
C18 0.097(6) 0.094(6) 0.104(7) -0.047(6) -0.026(6) -0.030(5)
C19 0.099(6) 0.093(6) 0.104(7) -0.048(5) -0.025(6) -0.030(5)
C20 0.101(6) 0.093(6) 0.106(7) -0.048(5) -0.027(6) -0.031(5)
C21 0.097(6) 0.093(6) 0.105(7) -0.047(5) -0.029(6) -0.032(5)
C22 0.096(6) 0.093(6) 0.103(7) -0.047(5) -0.030(6) -0.030(5)
C23 0.080(6) 0.075(5) 0.113(8) -0.038(6) -0.035(7) -0.014(5)
C24 0.080(7) 0.075(5) 0.114(8) -0.037(6) -0.033(7) -0.013(5)
C25 0.082(6) 0.078(5) 0.116(8) -0.035(6) -0.031(7) -0.011(5)
C26 0.083(6) 0.076(5) 0.117(8) -0.036(6) -0.030(6) -0.009(5)
C27 0.084(6) 0.074(5) 0.116(8) -0.034(6) -0.032(6) -0.011(5)
C28 0.081(6) 0.073(6) 0.115(8) -0.035(6) -0.032(7) -0.013(5)
C29 0.074(7) 0.103(7) 0.076(5) -0.020(5) -0.017(5) -0.028(5)
C30 0.074(7) 0.103(7) 0.078(5) -0.018(5) -0.017(5) -0.030(5)
C31 0.076(7) 0.105(7) 0.084(5) -0.015(5) -0.015(5) -0.030(5)
C32 0.078(6) 0.108(7) 0.082(5) -0.015(5) -0.010(5) -0.031(5)
C33 0.078(7) 0.107(7) 0.078(5) -0.018(5) -0.013(5) -0.026(5)
C34 0.076(7) 0.105(7) 0.075(6) -0.021(5) -0.015(5) -0.027(5)
C35 0.102(7) 0.108(9) 0.085(5) -0.033(6) -0.039(5) -0.021(7)
C36 0.103(7) 0.110(9) 0.086(5) -0.032(6) -0.039(5) -0.020(7)
C37 0.103(7) 0.111(9) 0.088(5) -0.030(6) -0.041(5) -0.021(7)
C38 0.106(7) 0.112(9) 0.087(5) -0.031(6) -0.043(5) -0.021(7)
C39 0.106(7) 0.110(9) 0.085(5) -0.033(6) -0.041(5) -0.020(7)
C40 0.103(7) 0.109(9) 0.085(6) -0.033(6) -0.040(5) -0.020(7)
C47 0.086(8) 0.064(7) 0.090(8) -0.028(5) -0.041(6) -0.006(6)
C48 0.086(8) 0.065(6) 0.089(7) -0.029(5) -0.042(6) -0.006(6)
C49 0.084(8) 0.065(6) 0.088(7) -0.029(5) -0.042(5) -0.005(5)
C50 0.084(8) 0.066(6) 0.089(8) -0.029(5) -0.043(6) -0.005(6)
C51 0.084(8) 0.065(7) 0.089(8) -0.028(6) -0.042(6) -0.005(6)
C52 0.056(7) 0.076(8) 0.093(8) -0.036(6) -0.003(6) -0.006(6)
C53 0.056(7) 0.076(8) 0.094(8) -0.034(5) -0.003(6) -0.006(6)
C54 0.056(7) 0.076(8) 0.095(8) -0.034(6) -0.005(6) -0.007(6)
C55 0.057(7) 0.077(8) 0.094(8) -0.033(6) -0.003(6) -0.005(6)
C56 0.058(7) 0.078(8) 0.095(8) -0.032(6) -0.004(7) -0.003(6)

loop_
_atom_type_symbol
_atom_type_description
_atom_type_scat_dispersion_real
_atom_type_scat_dispersion_imag
_atom_type_scat_source
C C 0.0033 0.0016
;
International Tables for Crystallography
(Vol. C, Tables 4.2.6.8 and 6.1.1.4)
;
H H 0.0000 0.0000
;
International Tables for Crystallography
(Vol. C, Table 6.1.1.4)
;
Au Au -2.0133 8.8022
;
International Tables for Crystallography
(Vol. C, Tables 4.2.6.8 and 6.1.1.4)
;
F F 0.0171 0.0103
;
International Tables for Crystallography
(Vol. C, Tables 4.2.6.8 and 6.1.1.4)
;
P P 0.1023 0.0942
;
International Tables for Crystallography
(Vol. C, Tables 4.2.6.8 and 6.1.1.4)
;

loop_
_geom_angle_atom_site_label_1
_geom_angle_atom_site_label_2
_geom_angle_atom_site_label_3
_geom_angle
_geom_angle_site_symmetry_1
_geom_angle_site_symmetry_3
C56 Au1 P3 172.1(8) . .
C56 Au1 Au2 84.4(7) . .
P3 Au1 Au2 103.55(15) . .
C47 Au2 P4 173.0(9) . .
C47 Au2 Au1 83.7(7) . .
P4 Au2 Au1 99.57(16) . .
C17 P3 C5 107.0(4) . .
C17 P3 C11 105.9(4) . .
C5 P3 C11 108.3(5) . .
C17 P3 Au1 114.5(4) . .
C5 P3 Au1 105.8(4) . .
C11 P3 Au1 114.9(3) . .
C35 P4 C29 104.2(5) . .
C35 P4 C23 105.1(4) . .
C29 P4 C23 108.5(4) . .
C35 P4 Au2 112.6(4) . .
C29 P4 Au2 113.2(4) . .
C23 P4 Au2 112.6(4) . .
C6 C5 C10 120.0 . .
C6 C5 P3 121.1(3) . .
C10 C5 P3 118.9(3) . .
C5 C6 C7 120.0 . .
C5 C6 H6 120.0 . .
C7 C6 H6 120.0 . .
C8 C7 C6 120.0 . .
C8 C7 H7 120.0 . .
C6 C7 H7 120.0 . .
F41 C8 C7 117.7(10) . .
F41 C8 C9 122.3(10) . .
C7 C8 C9 120.0 . .
C8 C9 C10 120.0 . .
C8 C9 H9 120.0 . .
C10 C9 H9 120.0 . .
C9 C10 C5 120.0 . .
C9 C10 H10 120.0 . .
C5 C10 H10 120.0 . .
C16 C11 C12 120.0 . .
C16 C11 P3 118.5(3) . .
C12 C11 P3 121.4(3) . .
C13 C12 C11 120.0 . .
C13 C12 H12 120.0 . .
C11 C12 H12 120.0 . .
C14 C13 C12 120.0 . .
C14 C13 H13 120.0 . .
C12 C13 H13 120.0 . .
F42 C14 C15 118.2(9) . .
F42 C14 C13 121.7(9) . .
C15 C14 C13 120.0 . .
C16 C15 C14 120.0 . .
C16 C15 H15 120.0 . .
C14 C15 H15 120.0 . .
C11 C16 C15 120.0 . .
C11 C16 H16 120.0 . .
C15 C16 H16 120.0 . .
C18 C17 C22 120.0 . .
C18 C17 P3 121.1(3) . .
C22 C17 P3 118.7(3) . .
C17 C18 C19 120.0 . .
C17 C18 H18 120.0 . .
C19 C18 H18 120.0 . .
C20 C19 C18 120.0 . .
C20 C19 H19 120.0 . .
C18 C19 H19 120.0 . .
F43 C20 C19 115.8(10) . .
F43 C20 C21 124.1(10) . .
C19 C20 C21 120.0 . .
C22 C21 C20 120.0 . .
C22 C21 H21 120.0 . .
C20 C21 H21 120.0 . .
C21 C22 C17 120.0 . .
C21 C22 H22 120.0 . .
C17 C22 H22 120.0 . .
C28 C23 C24 120.0 . .
C28 C23 P4 122.6(3) . .
C24 C23 P4 117.4(3) . .
C23 C24 C25 120.0 . .
C23 C24 H24 120.0 . .
C25 C24 H24 120.0 . .
C26 C25 C24 120.0 . .
C26 C25 H25 120.0 . .
C24 C25 H25 120.0 . .
F45 C26 C25 121.5(10) . .
F45 C26 C27 118.4(10) . .
C25 C26 C27 120.0 . .
C26 C27 C28 120.0 . .
C26 C27 H27 120.0 . .
C28 C27 H27 120.0 . .
C23 C28 C27 120.0 . .
C23 C28 H28 120.0 . .
C27 C28 H28 120.0 . .
C34 C29 C30 120.0 . .
C34 C29 P4 119.0(3) . .
C30 C29 P4 121.0(3) . .
C31 C30 C29 120.0 . .
C31 C30 H30 120.0 . .
C29 C30 H30 120.0 . .
C32 C31 C30 120.0 . .
C32 C31 H31 120.0 . .
C30 C31 H31 120.0 . .
F44 C32 C31 118.8(11) . .
F44 C32 C33 121.0(11) . .
C31 C32 C33 120.0 . .
C34 C33 C32 120.0 . .
C34 C33 H33 120.0 . .
C32 C33 H33 120.0 . .
C33 C34 C29 120.0 . .
C33 C34 H34 120.0 . .
C29 C34 H34 120.0 . .
C40 C35 C36 120.0 . .
C40 C35 P4 123.0(3) . .
C36 C35 P4 117.0(3) . .
C35 C36 C37 120.0 . .
C35 C36 H36 120.0 . .
C37 C36 H36 120.0 . .
C38 C37 C36 120.0 . .
C38 C37 H37 120.0 . .
C36 C37 H37 120.0 . .
F46 C38 C37 123.3(10) . .
F46 C38 C39 116.7(10) . .
C37 C38 C39 120.0 . .
C40 C39 C38 120.0 . .
C40 C39 H39 120.0 . .
C38 C39 H39 120.0 . .
C39 C40 C35 120.0 . .
C39 C40 H40 120.0 . .
C35 C40 H40 120.0 . .
C48 C47 Au2 176(3) . .
C47 C48 C49 168(3) . .
C50 C49 C48 125(2) . .
C50 C49 C51 115(2) . .
C48 C49 C51 121(2) . .
C49 C50 C51 122(3) . 2_677
C49 C50 H50 118.9 . .
C51 C50 H50 118.9 2_677 .
C50 C51 C49 123(2) 2_677 .
C50 C51 H51 118.4 2_677 .
C49 C51 H51 118.4 . .
C54 C52 C53 123(3) 2_766 .
C54 C52 H52 118.7 2_766 .
C53 C52 H52 118.7 . .
C55 C53 C52 120(3) . .
C55 C53 C54 120(3) . .
C52 C53 C54 120(3) . .
C52 C54 C53 118(3) 2_766 .
C52 C54 H54 121.2 2_766 .
C53 C54 H54 121.2 . .
C56 C55 C53 180(5) . .
C55 C56 Au1 176(3) . .

loop_
_geom_bond_atom_site_label_1
_geom_bond_atom_site_label_2
_geom_bond_distance
_geom_bond_site_symmetry_2
Au1 C56 2.08(3) .
Au1 P3 2.291(6) .
Au1 Au2 3.0713(14) .
Au2 C47 1.98(3) .
Au2 P4 2.281(6) .
P3 C17 1.777(9) .
P3 C5 1.818(8) .
P3 C11 1.808(9) .
P4 C35 1.802(8) .
P4 C29 1.790(9) .
P4 C23 1.832(9) .
F41 C8 1.324(16) .
F42 C14 1.317(16) .
F43 C20 1.332(17) .
F44 C32 1.293(17) .
F45 C26 1.300(18) .
F46 C38 1.313(15) .
C5 C6 1.3899 .
C5 C10 1.3901 .
C6 C7 1.3900 .
C6 H6 0.9400 .
C7 C8 1.3900 .
C7 H7 0.9400 .
C8 C9 1.3900 .
C9 C10 1.3900 .
C9 H9 0.9400 .
C10 H10 0.9400 .
C11 C16 1.3899 .
C11 C12 1.3900 .
C12 C13 1.3900 .
C12 H12 0.9400 .
C13 C14 1.3900 .
C13 H13 0.9400 .
C14 C15 1.3900 .
C15 C16 1.3900 .
C15 H15 0.9400 .
C16 H16 0.9400 .
C17 C18 1.3899 .
C17 C22 1.3901 .
C18 C19 1.3901 .
C18 H18 0.9400 .
C19 C20 1.3899 .
C19 H19 0.9400 .
C20 C21 1.3900 .
C21 C22 1.3899 .
C21 H21 0.9400 .
C22 H22 0.9400 .
C23 C28 1.3900 .
C23 C24 1.3900 .
C24 C25 1.3900 .
C24 H24 0.9400 .
C25 C26 1.3900 .
C25 H25 0.9400 .
C26 C27 1.3900 .
C27 C28 1.3900 .
C27 H27 0.9400 .
C28 H28 0.9400 .
C29 C34 1.3901 .
C29 C30 1.3901 .
C30 C31 1.3900 .
C30 H30 0.9400 .
C31 C32 1.3899 .
C31 H31 0.9400 .
C32 C33 1.3900 .
C33 C34 1.3900 .
C33 H33 0.9400 .
C34 H34 0.9400 .
C35 C40 1.3900 .
C35 C36 1.3900 .
C36 C37 1.3900 .
C36 H36 0.9400 .
C37 C38 1.3900 .
C37 H37 0.9400 .
C38 C39 1.3901 .
C39 C40 1.3899 .
C39 H39 0.9400 .
C40 H40 0.9400 .
C47 C48 1.24(4) .
C48 C49 1.39(4) .
C49 C50 1.35(4) .
C49 C51 1.44(3) .
C50 C51 1.34(3) 2_677
C50 H50 0.9400 .
C51 C50 1.34(3) 2_677
C51 H51 0.9400 .
C52 C54 1.42(4) 2_766
C52 C53 1.38(4) .
C52 H52 0.9400 .
C53 C55 1.35(4) .
C53 C54 1.39(4) .
C54 C52 1.42(4) 2_766
C54 H54 0.9400 .
C55 C56 1.17(4) .

loop_
_geom_torsion_atom_site_label_1
_geom_torsion_atom_site_label_2
_geom_torsion_atom_site_label_3
_geom_torsion_atom_site_label_4
_geom_torsion
_geom_torsion_site_symmetry_1
_geom_torsion_site_symmetry_4
C17 P3 C5 C6 -4.3(6) . .
C11 P3 C5 C6 109.5(3) . .
Au1 P3 C5 C6 -126.8(2) . .
C17 P3 C5 C10 173.9(2) . .
C11 P3 C5 C10 -72.3(4) . .
Au1 P3 C5 C10 51.4(4) . .
C10 C5 C6 C7 0.0 . .
P3 C5 C6 C7 178.1(3) . .
C5 C6 C7 C8 0.0 . .
C6 C7 C8 F41 -179.3(13) . .
C6 C7 C8 C9 0.0 . .
F41 C8 C9 C10 179.2(13) . .
C7 C8 C9 C10 0.0 . .
C8 C9 C10 C5 0.0 . .
C6 C5 C10 C9 0.0 . .
P3 C5 C10 C9 -178.2(3) . .
C17 P3 C11 C16 -65.6(4) . .
C5 P3 C11 C16 179.9(2) . .
Au1 P3 C11 C16 61.8(4) . .
C17 P3 C11 C12 117.4(3) . .
C5 P3 C11 C12 2.9(5) . .
Au1 P3 C11 C12 -115.2(3) . .
C16 C11 C12 C13 0.0 . .
P3 C11 C12 C13 176.9(3) . .
C11 C12 C13 C14 0.0 . .
C12 C13 C14 F42 -176.1(12) . .
C12 C13 C14 C15 0.0 . .
F42 C14 C15 C16 176.3(12) . .
C13 C14 C15 C16 0.0 . .
C12 C11 C16 C15 0.0 . .
P3 C11 C16 C15 -177.0(3) . .
C14 C15 C16 C11 0.0 . .
C5 P3 C17 C18 73.0(5) . .
C11 P3 C17 C18 -42.4(5) . .
Au1 P3 C17 C18 -170.12(17) . .
C5 P3 C17 C22 -102.1(4) . .
C11 P3 C17 C22 142.5(3) . .
Au1 P3 C17 C22 14.8(4) . .
C22 C17 C18 C19 0.0 . .
P3 C17 C18 C19 -175.0(3) . .
C17 C18 C19 C20 0.0 . .
C18 C19 C20 F43 177.1(10) . .
C18 C19 C20 C21 0.0 . .
F43 C20 C21 C22 -176.9(11) . .
C19 C20 C21 C22 0.0 . .
C20 C21 C22 C17 0.0 . .
C18 C17 C22 C21 0.0 . .
P3 C17 C22 C21 175.1(3) . .
C35 P4 C23 C28 -91.5(4) . .
C29 P4 C23 C28 19.5(5) . .
Au2 P4 C23 C28 145.53(19) . .
C35 P4 C23 C24 89.1(4) . .
C29 P4 C23 C24 -160.0(3) . .
Au2 P4 C23 C24 -33.9(4) . .
C28 C23 C24 C25 0.0 . .
P4 C23 C24 C25 179.5(3) . .
C23 C24 C25 C26 0.0 . .
C24 C25 C26 F45 175.7(11) . .
C24 C25 C26 C27 0.0 . .
F45 C26 C27 C28 -175.8(11) . .
C25 C26 C27 C28 0.0 . .
C24 C23 C28 C27 0.0 . .
P4 C23 C28 C27 -179.4(3) . .
C26 C27 C28 C23 0.0 . .
C35 P4 C29 C34 -136.7(3) . .
C23 P4 C29 C34 111.7(3) . .
Au2 P4 C29 C34 -14.0(4) . .
C35 P4 C29 C30 44.1(5) . .
C23 P4 C29 C30 -67.5(5) . .
Au2 P4 C29 C30 166.81(18) . .
C34 C29 C30 C31 0.0 . .
P4 C29 C30 C31 179.1(3) . .
C29 C30 C31 C32 0.0 . .
C30 C31 C32 F44 -175.7(11) . .
C30 C31 C32 C33 0.0 . .
F44 C32 C33 C34 175.6(12) . .
C31 C32 C33 C34 0.0 . .
C32 C33 C34 C29 0.0 . .
C30 C29 C34 C33 0.0 . .
P4 C29 C34 C33 -179.2(3) . .
C29 P4 C35 C40 -147.5(2) . .
C23 P4 C35 C40 -33.5(5) . .
Au2 P4 C35 C40 89.5(4) . .
C29 P4 C35 C36 33.8(5) . .
C23 P4 C35 C36 147.8(3) . .
Au2 P4 C35 C36 -89.2(4) . .
C40 C35 C36 C37 0.0 . .
P4 C35 C36 C37 178.8(3) . .
C35 C36 C37 C38 0.0 . .
C36 C37 C38 F46 -178.2(12) . .
C36 C37 C38 C39 0.0 . .
F46 C38 C39 C40 178.4(11) . .
C37 C38 C39 C40 0.0 . .
C38 C39 C40 C35 0.0 . .
C36 C35 C40 C39 0.0 . .
P4 C35 C40 C39 -178.7(3) . .
C47 C48 C49 C50 -72(13) . .
C47 C48 C49 C51 109(13) . .
C48 C49 C50 C51 -177(3) . 2_677
C51 C49 C50 C51 2(5) . 2_677
C50 C49 C51 C50 -2(5) . 2_677
C48 C49 C51 C50 177(3) . 2_677
C54 C52 C53 C55 -179(3) 2_766 .
C54 C52 C53 C54 -1(5) 2_766 .
C55 C53 C54 C52 179(3) . 2_766
C52 C53 C54 C52 1(5) . 2_766
